data_7049030
loop_
_publ_author_name
'Deng, Yi-Fei'
'Yao, Binling'
'Zhan, Peng-Zhi'
'Gan, Dexuan'
'Zhang, Yuan-Zhu'
'Dunbar, Kim R.'

_publ_section_title
;
 Synthesis and magnetic studies of pentagonal bipyramidal metal complexes
 of Fe, Co and Ni.
;
_journal_issue 10
_journal_name_full 'Dalton transactions (Cambridge, England : 2003)'
_journal_page_first 3243
_journal_page_last 3248
_journal_paper_doi 10.1039/c8dt05074k
_journal_volume 48
_journal_year 2019
_chemical_formula_moiety 'C19 H27 N5 Ni O2, 2(C24 H20 B)'
_chemical_formula_sum 'C67 H67 B2 N5 Ni O2'
_chemical_formula_weight 1054.58
_space_group_crystal_system orthorhombic
_space_group_IT_number 60
_space_group_name_Hall '-P 2n 2ab'
_space_group_name_H-M_alt 'P b c n'
_symmetry_space_group_name_Hall '-P 2n 2ab'
_symmetry_space_group_name_H-M 'P b c n'
_atom_sites_solution_hydrogens geom
_atom_sites_solution_primary iterative
_audit_creation_date 2019-01-16
_audit_creation_method
;
Olex2 1.2
(compiled 2018.05.29 svn.r3508 for OlexSys, GUI svn.r5506)
;
_audit_update_record
;
2019-01-18 deposited with the CCDC.    2019-02-13 downloaded from the CCDC.
;
_cell_angle_alpha 90
_cell_angle_beta 90
_cell_angle_gamma 90
_cell_formula_units_Z 4
_cell_length_a 16.409(10)
_cell_length_b 19.183(11)
_cell_length_c 17.634(10)
_cell_measurement_reflns_used 3443
_cell_measurement_temperature 110(2)
_cell_measurement_theta_max 20.08
_cell_measurement_theta_min 2.31
_cell_volume 5551(6)
_computing_molecular_graphics 'Olex2 (Dolomanov et al., 2009)'
_computing_publication_material 'Olex2 (Dolomanov et al., 2009)'
_computing_structure_refinement 'ShelXL (Sheldrick, 2015)'
_computing_structure_solution 'olex2.solve (Bourhis et al., 2015)'
_diffrn_ambient_temperature 110.15
_diffrn_measured_fraction_theta_full 0.993
_diffrn_measured_fraction_theta_max 0.993
_diffrn_measurement_device_type 'Bruker APEX-II CCD'
_diffrn_measurement_method '\f and \w scans'
_diffrn_radiation_type MoK\a
_diffrn_radiation_wavelength 0.71073
_diffrn_reflns_av_R_equivalents 0.1329
_diffrn_reflns_av_unetI/netI 0.0664
_diffrn_reflns_Laue_measured_fraction_full 0.993
_diffrn_reflns_Laue_measured_fraction_max 0.993
_diffrn_reflns_limit_h_max 19
_diffrn_reflns_limit_h_min -19
_diffrn_reflns_limit_k_max 22
_diffrn_reflns_limit_k_min -22
_diffrn_reflns_limit_l_max 20
_diffrn_reflns_limit_l_min -21
_diffrn_reflns_number 50919
_diffrn_reflns_point_group_measured_fraction_full 0.993
_diffrn_reflns_point_group_measured_fraction_max 0.993
_diffrn_reflns_theta_full 25.174
_diffrn_reflns_theta_max 25.174
_diffrn_reflns_theta_min 1.633
_diffrn_standards_number 0
_exptl_absorpt_coefficient_mu 0.401
_exptl_absorpt_correction_type none
_exptl_crystal_colour green
_exptl_crystal_colour_primary green
_exptl_crystal_density_diffrn 1.262
_exptl_crystal_description plate
_exptl_crystal_F_000 2232
_exptl_crystal_size_max 0.12
_exptl_crystal_size_mid 0.07
_exptl_crystal_size_min 0.04
_refine_diff_density_max 0.387
_refine_diff_density_min -0.482
_refine_diff_density_rms 0.061
_refine_ls_extinction_method none
_refine_ls_goodness_of_fit_ref 1.028
_refine_ls_hydrogen_treatment constr
_refine_ls_matrix_type full
_refine_ls_number_parameters 350
_refine_ls_number_reflns 4954
_refine_ls_number_restraints 0
_refine_ls_restrained_S_all 1.028
_refine_ls_R_factor_all 0.0950
_refine_ls_R_factor_gt 0.0521
_refine_ls_shift/su_max 0.000
_refine_ls_shift/su_mean 0.000
_refine_ls_structure_factor_coef Fsqd
_refine_ls_weighting_details 'w=1/[\s^2^(Fo^2^)+(0.0443P)^2^+4.8140P] where P=(Fo^2^+2Fc^2^)/3'
_refine_ls_weighting_scheme calc
_refine_ls_wR_factor_gt 0.1054
_refine_ls_wR_factor_ref 0.1275
_reflns_Friedel_coverage 0.000
_reflns_number_gt 3300
_reflns_number_total 4954
_reflns_threshold_expression 'I > 2\s(I)'
_cod_data_source_file c8dt05074k2.cif
_cod_data_source_block 3-ni
_cod_depositor_comments 'Adding full bibliography for 7049028--7049030.cif.'
_cod_database_code 7049030
_shelx_shelxl_version_number 2017/1
_shelx_space_group_comment
;
The symmetry employed for this shelxl refinement is uniquely defined
by the following loop, which should always be used as a source of
symmetry information in preference to the above space-group names.
They are only intended as comments.
;
_shelx_estimated_absorpt_t_max 0.984
_shelx_estimated_absorpt_t_min 0.954
_olex2_refinement_description
;
1. Fixed Uiso
 At 1.2 times of:
  All C(H) groups, All C(H,H) groups
 At 1.5 times of:
  All C(H,H,H) groups
2.a Secondary CH2 refined with riding coordinates:
 C6(H6A,H6B), C7(H7A,H7B), C8(H8A,H8B)
2.b Me refined with riding coordinates:
 C5(H5A,H5B,H5C)
2.c Aromatic/amide H refined with riding coordinates:
 C2(H2), C3(H3), C12(H12), C13(H13), C14(H14), C15(H15), C16(H16), C18(H18),
 C19(H19), C20(H20), C21(H21), C22(H22), C24(H24), C25(H25), C26(H26), C27(H27),
  C28(H28), C30(H30), C31(H31), C32(H32), C33(H33), C34(H34)
2.d Idealised Me refined as rotating group:
 C10(H10A,H10B,H10C)
;
_olex2_submission_special_instructions 'No special instructions were received'

loop_
_space_group_symop_operation_xyz
'x, y, z'
'-x+1/2, -y+1/2, z+1/2'
'-x, y, -z+1/2'
'x+1/2, -y+1/2, -z'
'-x, -y, -z'
'x-1/2, y-1/2, -z-1/2'
'x, -y, z-1/2'
'-x-1/2, y-1/2, z'

loop_
_atom_site_label
_atom_site_type_symbol
_atom_site_fract_x
_atom_site_fract_y
_atom_site_fract_z
_atom_site_U_iso_or_equiv
_atom_site_adp_type
_atom_site_occupancy
_atom_site_site_symmetry_order
_atom_site_calc_flag
_atom_site_refinement_flags_posn
_atom_site_refinement_flags_adp
_atom_site_refinement_flags_occupancy
Ni1 Ni 0.500000 0.29896(3) 0.250000 0.02432(17) Uani 1 2 d S T P
B1 B 0.2735(2) 0.05885(18) 0.0685(2) 0.0247(8) Uani 1 1 d . . .
N1 N 0.500000 0.19567(19) 0.250000 0.0292(9) Uani 1 2 d S T P
N2 N 0.56722(16) 0.27434(15) 0.15165(15) 0.0302(7) Uani 1 1 d . . .
N3 N 0.39583(17) 0.30896(13) 0.18695(15) 0.0281(6) Uani 1 1 d . . .
C1 C 0.5391(2) 0.16219(17) 0.1944(2) 0.0335(9) Uani 1 1 d . . .
C2 C 0.5398(2) 0.0895(2) 0.1934(2) 0.0472(10) Uani 1 1 d . . .
H2 H 0.567308 0.064840 0.154297 0.057 Uiso 1 1 calc R . .
C3 C 0.500000 0.0544(3) 0.250000 0.0521(16) Uani 1 2 d S T P
H3 H 0.499999 0.004840 0.250001 0.063 Uiso 1 2 calc RS T P
C4 C 0.5767(2) 0.20914(19) 0.13792(19) 0.0336(9) Uani 1 1 d . . .
C5 C 0.6199(3) 0.1787(2) 0.0703(2) 0.0542(12) Uani 1 1 d . . .
H5A H 0.618546 0.127672 0.073331 0.081 Uiso 1 1 calc R . .
H5B H 0.592588 0.193883 0.023684 0.081 Uiso 1 1 calc R . .
H5C H 0.676616 0.194616 0.069748 0.081 Uiso 1 1 calc R . .
C6 C 0.5963(2) 0.32811(18) 0.09955(19) 0.0340(8) Uani 1 1 d . . .
H6A H 0.556050 0.335297 0.058494 0.041 Uiso 1 1 calc R . .
H6B H 0.648434 0.313267 0.076296 0.041 Uiso 1 1 calc R . .
C7 C 0.6084(2) 0.39456(18) 0.14243(19) 0.0357(9) Uani 1 1 d . . .
H7A H 0.654625 0.389857 0.178204 0.043 Uiso 1 1 calc R . .
H7B H 0.620499 0.433237 0.106992 0.043 Uiso 1 1 calc R . .
C8 C 0.5382(2) 0.47042(18) 0.2267(2) 0.0434(10) Uani 1 1 d . . .
H8A H 0.540156 0.511937 0.193365 0.052 Uiso 1 1 calc R . .
H8B H 0.586956 0.470580 0.259770 0.052 Uiso 1 1 calc R . .
C9 C 0.3421(2) 0.31102(16) 0.14600(18) 0.0264(7) Uani 1 1 d . . .
C10 C 0.2744(2) 0.31378(18) 0.09285(18) 0.0336(8) Uani 1 1 d . . .
H10A H 0.293393 0.332709 0.044338 0.050 Uiso 1 1 calc GR . .
H10B H 0.231420 0.343800 0.113368 0.050 Uiso 1 1 calc GR . .
H10C H 0.252830 0.266697 0.085014 0.050 Uiso 1 1 calc GR . .
C11 C 0.22441(19) 0.10983(16) 0.12702(17) 0.0256(7) Uani 1 1 d . . .
C12 C 0.2556(2) 0.13280(17) 0.19642(17) 0.0308(8) Uani 1 1 d . . .
H12 H 0.305817 0.113899 0.213595 0.037 Uiso 1 1 calc R . .
C13 C 0.2167(2) 0.18182(17) 0.24135(19) 0.0367(9) Uani 1 1 d . . .
H13 H 0.241042 0.196356 0.287619 0.044 Uiso 1 1 calc R . .
C14 C 0.1431(2) 0.20958(19) 0.2194(2) 0.0381(9) Uani 1 1 d . . .
H14 H 0.115629 0.242238 0.250743 0.046 Uiso 1 1 calc R . .
C15 C 0.1100(2) 0.18927(18) 0.1511(2) 0.0380(9) Uani 1 1 d . . .
H15 H 0.059705 0.208512 0.134623 0.046 Uiso 1 1 calc R . .
C16 C 0.1501(2) 0.14077(17) 0.10658(18) 0.0315(8) Uani 1 1 d . . .
H16 H 0.126063 0.127732 0.059676 0.038 Uiso 1 1 calc R . .
C17 C 0.2129(2) 0.00654(16) 0.02131(18) 0.0268(8) Uani 1 1 d . . .
C18 C 0.2382(2) -0.02578(17) -0.04578(19) 0.0354(9) Uani 1 1 d . . .
H18 H 0.291684 -0.016998 -0.064025 0.042 Uiso 1 1 calc R . .
C19 C 0.1876(3) -0.07050(18) -0.0869(2) 0.0481(11) Uani 1 1 d . . .
H19 H 0.206529 -0.090922 -0.132757 0.058 Uiso 1 1 calc R . .
C20 C 0.1097(3) -0.08501(19) -0.0608(3) 0.0541(13) Uani 1 1 d . . .
H20 H 0.074301 -0.114213 -0.089202 0.065 Uiso 1 1 calc R . .
C21 C 0.0848(2) -0.05686(19) 0.0060(3) 0.0499(11) Uani 1 1 d . . .
H21 H 0.032296 -0.067984 0.025346 0.060 Uiso 1 1 calc R . .
C22 C 0.1349(2) -0.01220(17) 0.0463(2) 0.0359(9) Uani 1 1 d . . .
H22 H 0.115619 0.006556 0.092793 0.043 Uiso 1 1 calc R . .
C23 C 0.3374(2) 0.00514(16) 0.10999(18) 0.0281(8) Uani 1 1 d . . .
C24 C 0.3189(2) -0.02880(17) 0.1776(2) 0.0360(9) Uani 1 1 d . . .
H24 H 0.271860 -0.014812 0.205100 0.043 Uiso 1 1 calc R . .
C25 C 0.3671(3) -0.08280(19) 0.2064(2) 0.0461(10) Uani 1 1 d . . .
H25 H 0.352730 -0.104643 0.252909 0.055 Uiso 1 1 calc R . .
C26 C 0.4357(3) -0.10441(19) 0.1673(2) 0.0452(10) Uani 1 1 d . . .
H26 H 0.467582 -0.142083 0.185729 0.054 Uiso 1 1 calc R . .
C27 C 0.4570(2) -0.07088(18) 0.1016(2) 0.0398(9) Uani 1 1 d . . .
H27 H 0.504859 -0.084426 0.075049 0.048 Uiso 1 1 calc R . .
C28 C 0.4088(2) -0.01703(17) 0.0739(2) 0.0338(9) Uani 1 1 d . . .
H28 H 0.424970 0.005696 0.028427 0.041 Uiso 1 1 calc R . .
C29 C 0.32199(19) 0.11434(16) 0.01357(17) 0.0244(7) Uani 1 1 d . . .
C30 C 0.2994(2) 0.12899(17) -0.06143(18) 0.0292(8) Uani 1 1 d . . .
H30 H 0.258726 0.100832 -0.084557 0.035 Uiso 1 1 calc R . .
C31 C 0.3334(2) 0.18249(17) -0.10327(19) 0.0326(8) Uani 1 1 d . . .
H31 H 0.315233 0.190542 -0.153667 0.039 Uiso 1 1 calc R . .
C32 C 0.3929(2) 0.22403(18) -0.0731(2) 0.0331(8) Uani 1 1 d . . .
H32 H 0.416246 0.260974 -0.101635 0.040 Uiso 1 1 calc R . .
C33 C 0.4178(2) 0.21065(18) -0.0002(2) 0.0353(9) Uani 1 1 d . . .
H33 H 0.459413 0.238605 0.021698 0.042 Uiso 1 1 calc R . .
C34 C 0.3836(2) 0.15722(17) 0.04199(19) 0.0314(8) Uani 1 1 d . . .
H34 H 0.402818 0.149457 0.092111 0.038 Uiso 1 1 calc R . .
O1 O 0.53516(14) 0.40824(12) 0.18271(13) 0.0350(6) Uani 1 1 d . . .

loop_
_atom_site_aniso_label
_atom_site_aniso_U_11
_atom_site_aniso_U_22
_atom_site_aniso_U_33
_atom_site_aniso_U_23
_atom_site_aniso_U_13
_atom_site_aniso_U_12
Ni1 0.0264(3) 0.0230(3) 0.0235(3) 0.000 -0.0016(3) 0.000
B1 0.028(2) 0.0201(19) 0.026(2) -0.0002(16) -0.0088(16) 0.0023(16)
N1 0.033(2) 0.023(2) 0.032(2) 0.000 -0.013(2) 0.000
N2 0.0296(16) 0.0334(17) 0.0275(15) -0.0030(13) -0.0031(13) 0.0039(13)
N3 0.0331(16) 0.0253(16) 0.0258(15) 0.0020(12) 0.0019(13) 0.0014(13)
C1 0.036(2) 0.0222(19) 0.042(2) -0.0076(17) -0.0216(17) 0.0053(16)
C2 0.051(2) 0.033(2) 0.057(3) -0.013(2) -0.026(2) 0.0072(19)
C3 0.064(4) 0.018(3) 0.075(4) 0.000 -0.037(4) 0.000
C4 0.031(2) 0.039(2) 0.0315(19) -0.0121(17) -0.0133(16) 0.0114(17)
C5 0.057(3) 0.055(3) 0.051(3) -0.024(2) -0.001(2) 0.020(2)
C6 0.034(2) 0.040(2) 0.0280(19) 0.0023(17) 0.0055(16) 0.0005(17)
C7 0.034(2) 0.040(2) 0.033(2) 0.0006(17) 0.0124(16) 0.0011(17)
C8 0.057(2) 0.025(2) 0.048(2) -0.0027(17) 0.0221(19) -0.0038(18)
C9 0.0295(19) 0.0237(19) 0.0260(18) 0.0027(14) 0.0027(16) -0.0005(15)
C10 0.0290(19) 0.040(2) 0.0314(19) 0.0014(16) -0.0063(16) -0.0008(16)
C11 0.0309(19) 0.0232(18) 0.0226(17) 0.0034(14) -0.0015(14) -0.0016(14)
C12 0.039(2) 0.0263(19) 0.0274(18) 0.0002(15) -0.0073(16) -0.0027(16)
C13 0.052(2) 0.034(2) 0.0233(18) -0.0010(17) -0.0026(17) -0.0032(17)
C14 0.048(2) 0.037(2) 0.0297(19) -0.0057(17) 0.0068(18) 0.0004(18)
C15 0.037(2) 0.037(2) 0.040(2) -0.0013(17) -0.0010(17) 0.0063(17)
C16 0.037(2) 0.034(2) 0.0236(18) -0.0014(16) -0.0049(16) 0.0007(16)
C17 0.0314(18) 0.0185(17) 0.0304(19) 0.0036(15) -0.0087(15) 0.0049(15)
C18 0.041(2) 0.0259(19) 0.039(2) -0.0056(16) -0.0123(18) 0.0068(16)
C19 0.069(3) 0.028(2) 0.047(2) -0.0129(18) -0.026(2) 0.020(2)
C20 0.060(3) 0.018(2) 0.084(3) -0.001(2) -0.044(3) 0.000(2)
C21 0.043(2) 0.028(2) 0.079(3) 0.012(2) -0.022(2) -0.0113(18)
C22 0.035(2) 0.025(2) 0.048(2) 0.0051(17) -0.0064(18) -0.0009(16)
C23 0.0338(19) 0.0213(18) 0.0292(18) -0.0013(15) -0.0126(15) 0.0001(15)
C24 0.039(2) 0.032(2) 0.037(2) 0.0053(17) -0.0114(17) -0.0032(17)
C25 0.066(3) 0.031(2) 0.041(2) 0.0135(18) -0.020(2) -0.008(2)
C26 0.058(3) 0.025(2) 0.053(3) -0.0045(19) -0.026(2) 0.0059(19)
C27 0.043(2) 0.031(2) 0.045(2) -0.0076(18) -0.0163(19) 0.0111(18)
C28 0.038(2) 0.028(2) 0.035(2) -0.0044(16) -0.0133(17) 0.0049(16)
C29 0.0252(18) 0.0216(17) 0.0264(18) -0.0020(14) 0.0000(14) 0.0082(14)
C30 0.0289(19) 0.0294(19) 0.0293(19) 0.0007(15) -0.0068(15) -0.0010(15)
C31 0.035(2) 0.035(2) 0.0280(19) 0.0070(16) -0.0016(16) 0.0046(17)
C32 0.031(2) 0.0262(19) 0.042(2) 0.0026(16) 0.0045(17) 0.0010(16)
C33 0.032(2) 0.030(2) 0.044(2) -0.0042(17) -0.0037(17) -0.0073(16)
C34 0.036(2) 0.029(2) 0.0295(19) -0.0026(16) -0.0084(16) -0.0022(16)
O1 0.0336(13) 0.0315(14) 0.0400(14) -0.0059(11) 0.0151(11) -0.0023(11)

loop_
_atom_type_symbol
_atom_type_description
_atom_type_scat_dispersion_real
_atom_type_scat_dispersion_imag
_atom_type_scat_source
C C 0.0033 0.0016 'International Tables Vol C Tables 4.2.6.8 and 6.1.1.4'
H H 0.0000 0.0000 'International Tables Vol C Tables 4.2.6.8 and 6.1.1.4'
B B 0.0013 0.0007 'International Tables Vol C Tables 4.2.6.8 and 6.1.1.4'
N N 0.0061 0.0033 'International Tables Vol C Tables 4.2.6.8 and 6.1.1.4'
O O 0.0106 0.0060 'International Tables Vol C Tables 4.2.6.8 and 6.1.1.4'
Ni Ni 0.3393 1.1124 'International Tables Vol C Tables 4.2.6.8 and 6.1.1.4'

loop_
_geom_angle_atom_site_label_1
_geom_angle_atom_site_label_2
_geom_angle_atom_site_label_3
_geom_angle
_geom_angle_site_symmetry_1
_geom_angle_site_symmetry_3
N1 Ni1 N2 77.06(8) . .
N1 Ni1 N2 77.06(8) . 3_655
N1 Ni1 N3 95.37(7) . .
N1 Ni1 N3 95.37(7) . 3_655
N1 Ni1 O1 147.81(5) . .
N2 Ni1 N2 154.11(16) . 3_655
N2 Ni1 O1 70.96(10) . .
N2 Ni1 O1 134.86(9) 3_655 .
N3 Ni1 N2 91.77(11) 3_655 .
N3 Ni1 N2 90.63(11) . .
N3 Ni1 N2 91.77(11) . 3_655
N3 Ni1 N2 90.63(11) 3_655 3_655
N3 Ni1 N3 169.26(15) . 3_655
N3 Ni1 O1 89.22(9) 3_655 .
N3 Ni1 O1 81.67(9) . .
C11 B1 C17 112.8(3) . .
C11 B1 C23 114.2(3) . .
C11 B1 C29 102.9(2) . .
C17 B1 C23 103.2(2) . .
C17 B1 C29 113.0(3) . .
C23 B1 C29 111.1(3) . .
C1 N1 Ni1 118.7(2) . .
C1 N1 Ni1 118.7(2) 3_655 .
C1 N1 C1 122.6(4) . 3_655
C4 N2 Ni1 115.9(2) . .
C4 N2 C6 122.0(3) . .
C6 N2 Ni1 122.0(2) . .
C9 N3 Ni1 172.9(3) . .
N1 C1 C2 119.6(4) . .
N1 C1 C4 113.7(3) . .
C2 C1 C4 126.7(4) . .
C3 C2 C1 118.6(4) . .
C2 C3 C2 121.1(5) . 3_655
N2 C4 C1 114.6(3) . .
N2 C4 C5 125.8(4) . .
C1 C4 C5 119.6(3) . .
N2 C6 C7 109.1(3) . .
O1 C7 C6 107.3(3) . .
O1 C8 C8 105.6(3) . 3_655
N3 C9 C10 179.2(4) . .
C12 C11 B1 124.1(3) . .
C12 C11 C16 114.2(3) . .
C16 C11 B1 121.3(3) . .
C13 C12 C11 123.1(3) . .
C14 C13 C12 120.4(3) . .
C13 C14 C15 118.9(3) . .
C14 C15 C16 119.9(3) . .
C15 C16 C11 123.5(3) . .
C18 C17 B1 121.4(3) . .
C18 C17 C22 115.0(3) . .
C22 C17 B1 123.5(3) . .
C19 C18 C17 122.4(4) . .
C20 C19 C18 119.9(4) . .
C21 C20 C19 119.1(4) . .
C20 C21 C22 120.7(4) . .
C21 C22 C17 122.8(4) . .
C24 C23 B1 122.4(3) . .
C24 C23 C28 115.5(3) . .
C28 C23 B1 121.5(3) . .
C23 C24 C25 122.3(4) . .
C26 C25 C24 120.0(4) . .
C27 C26 C25 119.3(4) . .
C26 C27 C28 120.0(4) . .
C27 C28 C23 122.8(3) . .
C30 C29 B1 123.9(3) . .
C34 C29 B1 121.3(3) . .
C34 C29 C30 114.3(3) . .
C31 C30 C29 123.0(3) . .
C32 C31 C30 120.9(3) . .
C31 C32 C33 117.9(3) . .
C32 C33 C34 121.4(3) . .
C33 C34 C29 122.4(3) . .
C7 O1 Ni1 106.28(19) . .
C7 O1 C8 113.4(3) . .
C8 O1 Ni1 117.2(2) . .

loop_
_geom_bond_atom_site_label_1
_geom_bond_atom_site_label_2
_geom_bond_distance
_geom_bond_site_symmetry_2
Ni1 N1 1.982(4) .
Ni1 N2 2.109(3) 3_655
Ni1 N2 2.109(3) .
Ni1 N3 2.048(3) .
Ni1 N3 2.048(3) 3_655
Ni1 O1 2.477(3) .
B1 C11 1.634(5) .
B1 C17 1.639(5) .
B1 C23 1.642(5) .
B1 C29 1.645(5) .
N1 C1 1.337(4) .
N1 C1 1.337(4) 3_655
N2 C4 1.283(4) .
N2 C6 1.462(4) .
N3 C9 1.140(4) .
C1 C2 1.395(5) .
C1 C4 1.477(5) .
C2 C3 1.370(5) .
C4 C5 1.506(5) .
C6 C7 1.496(5) .
C7 O1 1.421(4) .
C8 C8 1.500(7) 3_655
C8 O1 1.424(4) .
C9 C10 1.454(4) .
C11 C12 1.398(4) .
C11 C16 1.403(4) .
C12 C13 1.385(5) .
C13 C14 1.376(5) .
C14 C15 1.377(5) .
C15 C16 1.384(5) .
C17 C18 1.398(5) .
C17 C22 1.401(5) .
C18 C19 1.397(5) .
C19 C20 1.387(6) .
C20 C21 1.360(6) .
C21 C22 1.384(5) .
C23 C24 1.392(5) .
C23 C28 1.400(5) .
C24 C25 1.399(5) .
C25 C26 1.384(5) .
C26 C27 1.370(5) .
C27 C28 1.391(5) .
C29 C30 1.402(4) .
C29 C34 1.397(4) .
C30 C31 1.382(4) .
C31 C32 1.368(5) .
C32 C33 1.372(5) .
C33 C34 1.386(5) .
